data_2019004
loop_
_publ_author_name
'Bojarska, Joanna'
'Maniukiewicz, Waldemar'
'Siero\'n, Les\/law'
'Remko, Milan'

_publ_section_title
;
 An orthorhombic polymorph of a cyclization product of perindopril
;
_journal_coeditor_code TP3019
_journal_issue 6
_journal_name_full 'Acta Crystallographica Section C'
_journal_page_first 630
_journal_page_last 633
_journal_paper_doi 10.1107/S0108270113011025
_journal_volume 69
_journal_year 2013
_chemical_formula_iupac 'C19 H30 N2 O4'
_chemical_formula_moiety 'C19 H30 N2 O4'
_chemical_formula_sum 'C19 H30 N2 O4'
_chemical_formula_weight 350.45
_chemical_name_systematic
'Ethyl (2<i>S</i>)-2-[(3<i>S</i>,5a<i>S</i>,9a<i>S</i>,10a<i>S</i>)-3-methyl-1,4-dioxo-5a,6,7,8,9,9a,10,10a-octahydro-3<i>H</i>-pyrazino[1,2-<i>a</i>]indol-2-yl]pentanoate'
_space_group_IT_number 19
_symmetry_cell_setting orthorhombic
_symmetry_space_group_name_Hall 'P 2ac 2ab'
_symmetry_space_group_name_H-M 'P 21 21 21'
_atom_sites_solution_hydrogens geom
_atom_sites_solution_primary direct
_atom_sites_solution_secondary difmap
_cell_angle_alpha 90
_cell_angle_beta 90
_cell_angle_gamma 90
_cell_formula_units_Z 8
_cell_length_a 9.2089(10)
_cell_length_b 17.9875(17)
_cell_length_c 23.697(2)
_cell_measurement_reflns_used 9895
_cell_measurement_temperature 100
_cell_measurement_theta_max 73.73
_cell_measurement_theta_min 3.08
_cell_volume 3925.3(7)
_computing_cell_refinement 'SAINT-Plus (Bruker, 2008)'
_computing_data_collection 'APEX2 (Bruker, 2005)'
_computing_data_reduction 'SAINT-Plus (Bruker, 2008)'
_computing_molecular_graphics 'PLATON (Spek, 2009) and Mercury (Macrae <i>et al.</i>, 2008)'
_computing_publication_material 'PLATON (Spek, 2009)'
_computing_structure_refinement 'SHELXL97 (Sheldrick, 2008)'
_computing_structure_solution 'SHELXS97 (Sheldrick, 2008)'
_diffrn_ambient_temperature 100
_diffrn_measured_fraction_theta_full 0.999
_diffrn_measured_fraction_theta_max 0.999
_diffrn_measurement_device_type 'Bruker APEXII CCD'
_diffrn_measurement_method '\w scan'
_diffrn_radiation_monochromator graphite
_diffrn_radiation_source '30W microsource with MonoCap capillary'
_diffrn_radiation_type CuK\a
_diffrn_radiation_wavelength 1.54178
_diffrn_reflns_av_R_equivalents 0.0427
_diffrn_reflns_av_sigmaI/netI 0.0299
_diffrn_reflns_limit_h_max 9
_diffrn_reflns_limit_h_min -10
_diffrn_reflns_limit_k_max 21
_diffrn_reflns_limit_k_min -21
_diffrn_reflns_limit_l_max 28
_diffrn_reflns_limit_l_min -28
_diffrn_reflns_number 39028
_diffrn_reflns_reduction_process
;
;
_diffrn_reflns_theta_full 66.00
_diffrn_reflns_theta_max 66.00
_diffrn_reflns_theta_min 3.08
_exptl_absorpt_coefficient_mu 0.670
_exptl_absorpt_correction_T_max 0.935
_exptl_absorpt_correction_T_min 0.886
_exptl_absorpt_correction_type multi-scan
_exptl_absorpt_process_details 'SADABS (Sheldrick, 2003)'
_exptl_crystal_colour colourless
_exptl_crystal_density_diffrn 1.186
_exptl_crystal_density_method 'Not Measured'
_exptl_crystal_description needle
_exptl_crystal_F_000 1520
_exptl_crystal_size_max 0.50
_exptl_crystal_size_mid 0.15
_exptl_crystal_size_min 0.10
_refine_diff_density_max 0.457
_refine_diff_density_min -0.371
_refine_ls_abs_structure_details 'Flack (1983), 2958 Friedel pairs'
_refine_ls_abs_structure_Flack 0.1(3)
_refine_ls_extinction_coef 0.00149(10)
_refine_ls_extinction_expression FC^*^=KFC[1+0.001XFC^2^\L^3^/SIN(2\Q)]^-1/4^
_refine_ls_extinction_method 'SHELXL97 (Sheldrick, 2008)'
_refine_ls_goodness_of_fit_ref 1.120
_refine_ls_hydrogen_treatment constr
_refine_ls_matrix_type full
_refine_ls_number_parameters 458
_refine_ls_number_reflns 6791
_refine_ls_number_restraints 0
_refine_ls_restrained_S_all 1.120
_refine_ls_R_factor_all 0.0712
_refine_ls_R_factor_gt 0.0567
_refine_ls_shift/su_max 0.000
_refine_ls_shift/su_mean 0.000
_refine_ls_structure_factor_coef Fsqd
_refine_ls_weighting_details 'calc w=1/[\s^2^(Fo^2^)+(0.04P)^2^+4.25P] where P=(Fo^2^+2Fc^2^)/3'
_refine_ls_weighting_scheme calc
_refine_ls_wR_factor_gt 0.1281
_refine_ls_wR_factor_ref 0.1445
_reflns_number_gt 5706
_reflns_number_total 6791
_reflns_threshold_expression I>2\s(I)
_cod_data_source_file tp3019.cif
_cod_data_source_block Io
_cod_database_code 2019004
_cod_database_fobs_code 2019004

loop_
_symmetry_equiv_pos_site_id
_symmetry_equiv_pos_as_xyz
1 x,y,z
2 1/2-x,-y,1/2+z
3 1/2+x,1/2-y,-z
4 -x,1/2+y,1/2-z

loop_
_atom_site_aniso_label
_atom_site_aniso_U_11
_atom_site_aniso_U_22
_atom_site_aniso_U_33
_atom_site_aniso_U_12
_atom_site_aniso_U_13
_atom_site_aniso_U_23
O1A 0.0523(18) 0.0608(18) 0.0451(15) -0.0187(14) -0.0020(14) -0.0108(13)
O2A 0.059(2) 0.0472(16) 0.076(2) 0.0077(15) -0.0148(17) 0.0109(15)
O3A 0.0462(16) 0.0469(15) 0.0458(15) 0.0085(13) 0.0123(13) 0.0016(12)
O4A 0.0427(15) 0.0331(12) 0.0428(13) -0.0025(11) -0.0072(12) -0.0039(10)
N1A 0.0382(17) 0.0303(14) 0.0316(14) -0.0032(13) -0.0050(13) -0.0032(12)
N2A 0.0359(17) 0.0239(13) 0.0386(15) -0.0023(12) 0.0026(13) -0.0024(11)
C1A 0.046(2) 0.0235(16) 0.0279(16) -0.0017(14) -0.0041(15) -0.0044(13)
C2A 0.050(2) 0.0269(16) 0.0289(17) -0.0063(16) -0.0025(16) -0.0047(13)
C3A 0.044(2) 0.0314(18) 0.0378(18) 0.0066(16) 0.0026(17) 0.0004(15)
C4A 0.058(3) 0.0388(19) 0.042(2) 0.0036(19) 0.0044(19) 0.0071(16)
C5A 0.057(3) 0.045(2) 0.0325(18) -0.0048(19) 0.0004(18) -0.0005(16)
C6A 0.069(3) 0.068(3) 0.032(2) -0.020(2) 0.0030(19) -0.0098(19)
C7A 0.057(3) 0.046(2) 0.0378(19) -0.015(2) 0.0030(18) -0.0166(17)
C8A 0.045(2) 0.0404(19) 0.0326(18) -0.0017(17) -0.0034(16) 0.0000(15)
C9A 0.042(2) 0.0371(19) 0.0349(18) -0.0040(16) 0.0037(17) -0.0105(16)
C10A 0.039(2) 0.0287(17) 0.0420(19) -0.0094(15) 0.0023(16) -0.0081(15)
C11A 0.053(2) 0.0259(17) 0.043(2) 0.0091(17) 0.0085(18) 0.0012(15)
C12A 0.070(3) 0.054(3) 0.046(2) 0.016(2) 0.010(2) 0.009(2)
C13A 0.062(3) 0.076(3) 0.053(3) 0.004(3) 0.007(2) 0.010(2)
C14A 0.050(3) 0.071(3) 0.041(2) -0.004(2) 0.0072(19) 0.003(2)
C15A 0.047(2) 0.0265(16) 0.0295(16) -0.0034(15) -0.0013(16) -0.0049(13)
C16A 0.059(3) 0.0299(19) 0.066(3) -0.0144(18) 0.012(2) -0.0126(18)
C17A 0.053(3) 0.0261(18) 0.053(2) 0.0019(17) -0.0037(19) 0.0026(16)
C18A 0.061(3) 0.083(4) 0.089(4) 0.027(3) 0.043(3) 0.030(3)
C19A 0.108(6) 0.195(8) 0.079(4) 0.062(5) 0.053(4) 0.050(5)
O1B 0.0447(16) 0.0525(15) 0.0337(13) 0.0121(13) 0.0097(12) 0.0026(12)
O2B 0.0450(16) 0.0354(13) 0.0492(14) -0.0069(12) 0.0032(13) 0.0050(11)
O3B 0.0421(15) 0.0497(15) 0.0321(12) -0.0026(12) -0.0066(11) -0.0071(11)
O4B 0.0401(14) 0.0319(12) 0.0310(11) 0.0022(10) 0.0071(11) -0.0016(9)
N1B 0.0413(18) 0.0313(15) 0.0290(14) 0.0007(13) 0.0085(13) 0.0075(11)
N2B 0.0324(15) 0.0223(13) 0.0285(14) -0.0042(11) 0.0056(12) 0.0001(10)
C1B 0.043(2) 0.0241(15) 0.0283(16) -0.0019(15) 0.0042(15) 0.0023(13)
C2B 0.050(2) 0.0254(17) 0.044(2) 0.0035(16) 0.0051(18) 0.0043(14)
C3B 0.042(2) 0.0313(18) 0.048(2) -0.0012(16) 0.0024(17) 0.0133(16)
C4B 0.054(3) 0.044(2) 0.058(2) 0.010(2) 0.007(2) 0.0239(19)
C5B 0.052(3) 0.061(3) 0.047(2) 0.018(2) 0.0051(19) 0.018(2)
C6B 0.056(3) 0.077(3) 0.037(2) 0.022(2) 0.0001(19) 0.009(2)
C7B 0.048(2) 0.054(2) 0.0293(17) 0.0089(19) 0.0064(17) 0.0008(16)
C8B 0.041(2) 0.0408(19) 0.0327(18) 0.0049(17) 0.0069(16) 0.0140(15)
C9B 0.0346(19) 0.0324(17) 0.0315(17) 0.0009(15) 0.0018(15) 0.0014(14)
C10B 0.0265(17) 0.0298(16) 0.0330(17) 0.0033(14) 0.0072(14) 0.0017(13)
C11B 0.0344(19) 0.0251(15) 0.0331(17) -0.0041(14) 0.0005(15) 0.0035(13)
C12B 0.041(2) 0.0389(19) 0.0304(17) -0.0031(16) 0.0019(15) 0.0045(14)
C13B 0.045(2) 0.068(3) 0.0316(18) 0.005(2) -0.0035(17) 0.0093(18)
C14B 0.053(3) 0.109(4) 0.034(2) 0.005(3) -0.0064(19) 0.007(2)
C15B 0.040(2) 0.0277(16) 0.0199(14) 0.0016(15) 0.0057(14) -0.0029(12)
C16B 0.046(2) 0.0313(18) 0.049(2) 0.0109(16) 0.0092(18) 0.0037(16)
C17B 0.048(2) 0.0234(16) 0.0360(18) -0.0059(16) -0.0021(17) -0.0018(13)
C18B 0.042(2) 0.069(3) 0.041(2) -0.006(2) -0.0149(18) -0.0111(19)
C19B 0.047(3) 0.065(3) 0.055(2) 0.001(2) -0.013(2) 0.002(2)

loop_
_atom_site_type_symbol
_atom_site_label
_atom_site_fract_x
_atom_site_fract_y
_atom_site_fract_z
_atom_site_U_iso_or_equiv
_atom_site_thermal_displace_type
_atom_site_calc_flag
_atom_site_refinement_flags
_atom_site_occupancy
_atom_site_disorder_assembly
_atom_site_disorder_group
O O1A 0.7338(3) 0.41481(16) 0.87882(11) 0.0527(10) Uani d . 1.000 A 1
O O2A 0.1003(3) 0.50744(16) 0.76821(13) 0.0607(11) Uani d . 1.000 A 1
O O3A 0.2297(3) 0.47699(14) 0.84504(11) 0.0463(9) Uani d . 1.000 A 1
O O4A 0.2614(3) 0.34392(13) 0.77119(10) 0.0395(8) Uani d . 1.000 A 1
N N1A 0.5933(3) 0.32183(14) 0.84485(11) 0.0334(9) Uani d . 1.000 A 1
N N2A 0.4493(3) 0.42472(14) 0.78054(12) 0.0328(9) Uani d . 1.000 A 1
C C1A 0.4916(4) 0.29456(17) 0.80141(13) 0.0325(10) Uani d . 1.000 A 1
C C2A 0.4151(4) 0.22878(18) 0.82979(13) 0.0353(10) Uani d . 1.000 A 1
C C3A 0.5239(4) 0.20366(19) 0.87538(15) 0.0377(11) Uani d . 1.000 A 1
C C4A 0.4633(5) 0.1542(2) 0.92239(16) 0.0463(14) Uani d . 1.000 A 1
C C5A 0.3683(5) 0.1957(2) 0.96486(15) 0.0448(13) Uani d . 1.000 A 1
C C6A 0.4480(5) 0.2628(3) 0.98799(16) 0.0563(16) Uani d . 1.000 A 1
C C7A 0.4896(5) 0.3151(2) 0.94022(15) 0.0469(14) Uani d . 1.000 A 1
C C8A 0.5877(4) 0.27718(19) 0.89694(14) 0.0393(11) Uani d . 1.000 A 1
C C9A 0.6520(4) 0.39003(19) 0.84227(15) 0.0380(11) Uani d . 1.000 A 1
C C10A 0.6091(4) 0.43329(18) 0.78956(15) 0.0366(11) Uani d . 1.000 A 1
C C11A 0.3586(4) 0.48495(19) 0.75859(15) 0.0406(11) Uani d . 1.000 A 1
C C12A 0.3245(5) 0.4775(2) 0.69494(17) 0.0567(16) Uani d . 1.000 A 1
C C13A 0.4523(5) 0.4716(3) 0.65728(19) 0.0637(17) Uani d . 1.000 A 1
C C14A 0.4069(5) 0.4600(3) 0.59610(16) 0.0540(16) Uani d . 1.000 A 1
C C15A 0.3904(4) 0.35630(18) 0.78305(13) 0.0343(10) Uani d . 1.000 A 1
C C16A 0.6593(5) 0.5132(2) 0.79400(19) 0.0516(15) Uani d . 1.000 A 1
C C17A 0.2153(5) 0.48902(19) 0.79004(17) 0.0440(13) Uani d . 1.000 A 1
C C18A 0.0964(6) 0.4800(3) 0.8786(2) 0.078(2) Uani d . 1.000 A 1
C C19A 0.1357(8) 0.4593(5) 0.9376(2) 0.127(4) Uani d . 1.000 A 1
O O1B 1.1714(3) 0.26860(15) 0.56453(10) 0.0436(8) Uani d . 1.000 B 1
O O2B 0.6227(3) 0.15899(13) 0.69843(11) 0.0432(8) Uani d . 1.000 B 1
O O3B 0.7491(3) 0.19440(14) 0.62110(9) 0.0413(8) Uani d . 1.000 B 1
O O4B 0.7550(3) 0.32544(12) 0.69933(9) 0.0343(7) Uani d . 1.000 B 1
N N1B 1.0488(3) 0.36023(15) 0.61012(11) 0.0339(9) Uani d . 1.000 B 1
N N2B 0.9550(3) 0.25450(13) 0.68466(11) 0.0277(8) Uani d . 1.000 B 1
C C1B 0.9700(4) 0.38430(17) 0.66130(13) 0.0318(10) Uani d . 1.000 B 1
C C2B 0.8816(5) 0.45143(18) 0.64114(15) 0.0398(11) Uani d . 1.000 B 1
C C3B 0.9712(4) 0.48045(19) 0.59099(16) 0.0404(11) Uani d . 1.000 B 1
C C4B 0.8977(5) 0.5355(2) 0.55098(18) 0.0520(14) Uani d . 1.000 B 1
C C5B 0.7866(5) 0.5011(2) 0.51198(17) 0.0533(16) Uani d . 1.000 B 1
C C6B 0.8478(5) 0.4337(3) 0.48134(17) 0.0567(16) Uani d . 1.000 B 1
C C7B 0.9001(4) 0.3758(2) 0.52393(14) 0.0438(11) Uani d . 1.000 B 1
C C8B 1.0181(4) 0.40849(19) 0.56144(14) 0.0382(11) Uani d . 1.000 B 1
C C9B 1.1134(4) 0.29335(18) 0.60717(14) 0.0328(10) Uani d . 1.000 B 1
C C10B 1.1083(4) 0.25243(17) 0.66388(14) 0.0298(10) Uani d . 1.000 B 1
C C11B 0.8782(4) 0.18962(17) 0.70666(13) 0.0309(10) Uani d . 1.000 B 1
C C12B 0.8596(4) 0.1923(2) 0.77036(13) 0.0368(11) Uani d . 1.000 B 1
C C13B 1.0036(4) 0.1904(3) 0.80206(15) 0.0482(13) Uani d . 1.000 B 1
C C14B 0.9805(5) 0.2035(3) 0.86498(16) 0.0653(18) Uani d . 1.000 B 1
C C15B 0.8841(4) 0.31925(17) 0.68340(12) 0.0292(10) Uani d . 1.000 B 1
C C16B 1.1708(4) 0.17499(19) 0.65836(17) 0.0421(11) Uani d . 1.000 B 1
C C17B 0.7341(4) 0.18089(18) 0.67560(14) 0.0358(10) Uani d . 1.000 B 1
C C18B 0.6162(4) 0.1927(2) 0.58709(16) 0.0507(14) Uani d . 1.000 B 1
C C19B 0.5336(5) 0.2633(2) 0.59375(19) 0.0557(16) Uani d . 1.000 B 1
H H1A 0.54780 0.27630 0.76810 0.0390 Uiso c R 1.000 A 1
H H2A 0.32190 0.24440 0.84690 0.0420 Uiso c R 1.000 A 1
H H2B 0.39620 0.18840 0.80240 0.0420 Uiso c R 1.000 A 1
H H3A 0.60360 0.17560 0.85620 0.0450 Uiso c R 1.000 A 1
H H4A 0.54550 0.13100 0.94280 0.0550 Uiso c R 1.000 A 1
H H4B 0.40540 0.11380 0.90510 0.0550 Uiso c R 1.000 A 1
H H5A 0.34220 0.16190 0.99620 0.0540 Uiso c R 1.000 A 1
H H5B 0.27750 0.21200 0.94620 0.0540 Uiso c R 1.000 A 1
H H6A 0.53660 0.24630 1.00810 0.0680 Uiso c R 1.000 A 1
H H6B 0.38510 0.28920 1.01530 0.0680 Uiso c R 1.000 A 1
H H7A 0.40040 0.33290 0.92120 0.0560 Uiso c R 1.000 A 1
H H7B 0.54050 0.35890 0.95600 0.0560 Uiso c R 1.000 A 1
H H8A 0.68730 0.26940 0.91260 0.0470 Uiso c R 1.000 A 1
H H10A 0.65990 0.41020 0.75660 0.0440 Uiso c R 1.000 A 1
H H11A 0.41140 0.53290 0.76460 0.0490 Uiso c R 1.000 A 1
H H12A 0.26670 0.52130 0.68320 0.0680 Uiso c R 1.000 A 1
H H12B 0.26320 0.43290 0.68940 0.0680 Uiso c R 1.000 A 1
H H13A 0.51100 0.51750 0.66020 0.0760 Uiso c R 1.000 A 1
H H13B 0.51360 0.42930 0.66960 0.0760 Uiso c R 1.000 A 1
H H14A 0.34630 0.50180 0.58380 0.0810 Uiso c R 1.000 A 1
H H14B 0.35160 0.41360 0.59290 0.0810 Uiso c R 1.000 A 1
H H14C 0.49360 0.45710 0.57220 0.0810 Uiso c R 1.000 A 1
H H16A 0.64360 0.53840 0.75780 0.0770 Uiso c R 1.000 A 1
H H16B 0.60390 0.53860 0.82360 0.0770 Uiso c R 1.000 A 1
H H16C 0.76290 0.51440 0.80340 0.0770 Uiso c R 1.000 A 1
H H18A 0.02360 0.44480 0.86330 0.0930 Uiso c R 1.000 A 1
H H18B 0.05480 0.53070 0.87760 0.0930 Uiso c R 1.000 A 1
H H19A 0.16400 0.40680 0.93880 0.1910 Uiso c R 1.000 A 1
H H19B 0.21690 0.49010 0.95040 0.1910 Uiso c R 1.000 A 1
H H19C 0.05180 0.46720 0.96230 0.1910 Uiso c R 1.000 A 1
H H1B 1.04140 0.40070 0.69060 0.0380 Uiso c R 1.000 B 1
H H2C 0.87340 0.48950 0.67110 0.0480 Uiso c R 1.000 B 1
H H2D 0.78300 0.43640 0.62910 0.0480 Uiso c R 1.000 B 1
H H3B 1.06030 0.50480 0.60640 0.0490 Uiso c R 1.000 B 1
H H4C 0.97340 0.55990 0.52780 0.0620 Uiso c R 1.000 B 1
H H4D 0.84960 0.57450 0.57370 0.0620 Uiso c R 1.000 B 1
H H5C 0.70040 0.48590 0.53420 0.0640 Uiso c R 1.000 B 1
H H5D 0.75510 0.53850 0.48390 0.0640 Uiso c R 1.000 B 1
H H6C 0.77190 0.41160 0.45700 0.0680 Uiso c R 1.000 B 1
H H6D 0.92980 0.44910 0.45700 0.0680 Uiso c R 1.000 B 1
H H7C 0.93880 0.33190 0.50360 0.0530 Uiso c R 1.000 B 1
H H7D 0.81750 0.35930 0.54750 0.0530 Uiso c R 1.000 B 1
H H8B 1.10870 0.41710 0.53910 0.0460 Uiso c R 1.000 B 1
H H10B 1.16980 0.28070 0.69130 0.0360 Uiso c R 1.000 B 1
H H11B 0.93850 0.14490 0.69770 0.0370 Uiso c R 1.000 B 1
H H12C 0.80690 0.23830 0.78060 0.0440 Uiso c R 1.000 B 1
H H12D 0.79960 0.14950 0.78240 0.0440 Uiso c R 1.000 B 1
H H13C 1.05060 0.14140 0.79630 0.0580 Uiso c R 1.000 B 1
H H13D 1.06910 0.22910 0.78680 0.0580 Uiso c R 1.000 B 1
H H14D 0.93810 0.25290 0.87080 0.0980 Uiso c R 1.000 B 1
H H14E 0.91460 0.16560 0.88000 0.0980 Uiso c R 1.000 B 1
H H14F 1.07400 0.20050 0.88460 0.0980 Uiso c R 1.000 B 1
H H16D 1.17010 0.15060 0.69530 0.0630 Uiso c R 1.000 B 1
H H16E 1.11190 0.14610 0.63180 0.0630 Uiso c R 1.000 B 1
H H16F 1.27080 0.17810 0.64440 0.0630 Uiso c R 1.000 B 1
H H18C 0.64170 0.18550 0.54690 0.0610 Uiso c R 1.000 B 1
H H18D 0.55490 0.15030 0.59910 0.0610 Uiso c R 1.000 B 1
H H19D 0.59440 0.30520 0.58190 0.0840 Uiso c R 1.000 B 1
H H19E 0.44600 0.26150 0.57030 0.0840 Uiso c R 1.000 B 1
H H19F 0.50590 0.26960 0.63340 0.0840 Uiso c R 1.000 B 1

loop_
_atom_type_symbol
_atom_type_description
_atom_type_scat_dispersion_real
_atom_type_scat_dispersion_imag
_atom_type_scat_source
C C 0.0181 0.0091 ' International Tables Vol C Tables 4.2.6.8 and 6.1.1.4'
H H 0.0000 0.0000 ' International Tables Vol C Tables 4.2.6.8 and 6.1.1.4'
N N 0.0311 0.0180 ' International Tables Vol C Tables 4.2.6.8 and 6.1.1.4'
O O 0.0492 0.0322 ' International Tables Vol C Tables 4.2.6.8 and 6.1.1.4'

loop_
_geom_angle_atom_site_label_1
_geom_angle_atom_site_label_2
_geom_angle_atom_site_label_3
_geom_angle
_geom_angle_publ_flag
C17A O3A C18A 116.3(3) no
C17B O3B C18B 116.5(3) no
C1A N1A C8A 112.4(2) no
C1A N1A C9A 121.9(3) no
C8A N1A C9A 123.4(3) no
C10A N2A C15A 119.0(3) no
C11A N2A C15A 117.6(3) no
C10A N2A C11A 122.4(3) no
C8B N1B C9B 124.9(3) no
C1B N1B C8B 112.1(3) no
C1B N1B C9B 121.5(3) no
C10B N2B C15B 118.4(3) no
C11B N2B C15B 117.9(3) no
C10B N2B C11B 123.7(2) no
C2A C1A C15A 114.2(3) no
N1A C1A C2A 104.0(2) no
N1A C1A C15A 110.3(2) no
C1A C2A C3A 103.6(3) no
C2A C3A C4A 116.3(3) no
C2A C3A C8A 103.3(3) no
C4A C3A C8A 113.5(3) no
C3A C4A C5A 113.8(3) no
C4A C5A C6A 110.5(4) no
C5A C6A C7A 110.2(3) no
C6A C7A C8A 111.9(3) no
N1A C8A C7A 109.9(3) no
C3A C8A C7A 112.5(3) no
N1A C8A C3A 101.8(3) no
N1A C9A C10A 113.6(3) no
O1A C9A N1A 123.0(3) no
O1A C9A C10A 123.4(3) no
C9A C10A C16A 110.4(3) no
N2A C10A C16A 114.1(3) no
N2A C10A C9A 108.7(3) no
N2A C11A C12A 113.5(3) no
N2A C11A C17A 111.0(3) no
C12A C11A C17A 107.9(3) no
C11A C12A C13A 115.6(4) no
C12A C13A C14A 111.4(4) no
O4A C15A N2A 122.7(3) no
O4A C15A C1A 121.5(3) no
N2A C15A C1A 115.8(3) no
O2A C17A C11A 123.9(4) no
O2A C17A O3A 123.0(4) no
O3A C17A C11A 112.8(4) no
O3A C18A C19A 107.3(5) no
C15A C1A H1A 109.00 no
N1A C1A H1A 109.00 no
C2A C1A H1A 109.00 no
C1A C2A H2A 111.00 no
C1A C2A H2B 111.00 no
C3A C2A H2A 111.00 no
C3A C2A H2B 111.00 no
H2A C2A H2B 109.00 no
C2A C3A H3A 108.00 no
C4A C3A H3A 108.00 no
C8A C3A H3A 108.00 no
C3A C4A H4A 109.00 no
C3A C4A H4B 109.00 no
H4A C4A H4B 108.00 no
C5A C4A H4B 109.00 no
C5A C4A H4A 109.00 no
C6A C5A H5B 110.00 no
C6A C5A H5A 110.00 no
C4A C5A H5B 110.00 no
C4A C5A H5A 109.00 no
H5A C5A H5B 108.00 no
C5A C6A H6A 110.00 no
C5A C6A H6B 110.00 no
C7A C6A H6A 110.00 no
C7A C6A H6B 110.00 no
H6A C6A H6B 108.00 no
C6A C7A H7A 109.00 no
C8A C7A H7B 109.00 no
C6A C7A H7B 109.00 no
C8A C7A H7A 109.00 no
H7A C7A H7B 108.00 no
C7A C8A H8A 111.00 no
N1A C8A H8A 111.00 no
C3A C8A H8A 111.00 no
N2A C10A H10A 108.00 no
C9A C10A H10A 108.00 no
C16A C10A H10A 108.00 no
N2A C11A H11A 108.00 no
C12A C11A H11A 108.00 no
C17A C11A H11A 108.00 no
C11A C12A H12A 108.00 no
C11A C12A H12B 108.00 no
C13A C12A H12B 108.00 no
H12A C12A H12B 108.00 no
C13A C12A H12A 108.00 no
H13A C13A H13B 108.00 no
C14A C13A H13B 109.00 no
C12A C13A H13A 109.00 no
C12A C13A H13B 109.00 no
C14A C13A H13A 109.00 no
C13A C14A H14A 110.00 no
C13A C14A H14B 109.00 no
C13A C14A H14C 109.00 no
H14A C14A H14B 110.00 no
H14A C14A H14C 109.00 no
H14B C14A H14C 109.00 no
C10A C16A H16A 109.00 no
C10A C16A H16B 109.00 no
H16A C16A H16C 109.00 no
C10A C16A H16C 110.00 no
H16A C16A H16B 109.00 no
H16B C16A H16C 109.00 no
C19A C18A H18B 110.00 no
O3A C18A H18A 110.00 no
O3A C18A H18B 110.00 no
C19A C18A H18A 110.00 no
H18A C18A H18B 109.00 no
C18A C19A H19A 109.00 no
C18A C19A H19B 110.00 no
C18A C19A H19C 109.00 no
H19A C19A H19B 109.00 no
H19A C19A H19C 109.00 no
H19B C19A H19C 110.00 no
N1B C1B C2B 103.6(3) no
N1B C1B C15B 108.4(2) no
C2B C1B C15B 116.2(3) no
C1B C2B C3B 102.9(3) no
C2B C3B C4B 117.5(3) no
C2B C3B C8B 102.6(3) no
C4B C3B C8B 112.8(3) no
C3B C4B C5B 114.4(3) no
C4B C5B C6B 111.6(4) no
C5B C6B C7B 110.2(3) no
C6B C7B C8B 110.3(3) no
N1B C8B C3B 101.2(3) no
N1B C8B C7B 111.5(3) no
C3B C8B C7B 113.1(3) no
O1B C9B N1B 124.1(3) no
O1B C9B C10B 124.1(3) no
N1B C9B C10B 111.8(3) no
N2B C10B C9B 107.8(3) no
N2B C10B C16B 114.2(3) no
C9B C10B C16B 110.8(3) no
N2B C11B C12B 112.6(3) no
N2B C11B C17B 109.3(3) no
C12B C11B C17B 112.6(3) no
C11B C12B C13B 113.0(3) no
C12B C13B C14B 110.9(3) no
O4B C15B N2B 122.3(3) no
O4B C15B C1B 122.3(3) no
N2B C15B C1B 115.4(3) no
O2B C17B O3B 125.3(3) no
O2B C17B C11B 123.3(3) no
O3B C17B C11B 111.2(3) no
O3B C18B C19B 110.5(3) no
N1B C1B H1B 109.00 no
C2B C1B H1B 109.00 no
C15B C1B H1B 109.00 no
C1B C2B H2C 111.00 no
C1B C2B H2D 111.00 no
C3B C2B H2C 111.00 no
C3B C2B H2D 111.00 no
H2C C2B H2D 109.00 no
C2B C3B H3B 108.00 no
C4B C3B H3B 108.00 no
C8B C3B H3B 108.00 no
C3B C4B H4C 109.00 no
C3B C4B H4D 109.00 no
C5B C4B H4C 109.00 no
C5B C4B H4D 109.00 no
H4C C4B H4D 108.00 no
C4B C5B H5C 109.00 no
C4B C5B H5D 109.00 no
C6B C5B H5C 109.00 no
C6B C5B H5D 109.00 no
H5C C5B H5D 108.00 no
C5B C6B H6C 110.00 no
C5B C6B H6D 110.00 no
C7B C6B H6C 109.00 no
C7B C6B H6D 110.00 no
H6C C6B H6D 108.00 no
C6B C7B H7C 110.00 no
C6B C7B H7D 110.00 no
C8B C7B H7C 110.00 no
C8B C7B H7D 110.00 no
H7C C7B H7D 108.00 no
N1B C8B H8B 110.00 no
C3B C8B H8B 110.00 no
C7B C8B H8B 110.00 no
N2B C10B H10B 108.00 no
C9B C10B H10B 108.00 no
C16B C10B H10B 108.00 no
N2B C11B H11B 107.00 no
C12B C11B H11B 107.00 no
C17B C11B H11B 107.00 no
C11B C12B H12C 109.00 no
C11B C12B H12D 109.00 no
C13B C12B H12C 109.00 no
C13B C12B H12D 109.00 no
H12C C12B H12D 108.00 no
C12B C13B H13C 109.00 no
C12B C13B H13D 110.00 no
C14B C13B H13C 109.00 no
C14B C13B H13D 109.00 no
H13C C13B H13D 108.00 no
C13B C14B H14D 109.00 no
C13B C14B H14E 110.00 no
C13B C14B H14F 109.00 no
H14D C14B H14E 109.00 no
H14D C14B H14F 109.00 no
H14E C14B H14F 109.00 no
C10B C16B H16D 109.00 no
C10B C16B H16E 109.00 no
C10B C16B H16F 110.00 no
H16D C16B H16E 109.00 no
H16D C16B H16F 109.00 no
H16E C16B H16F 109.00 no
O3B C18B H18C 110.00 no
O3B C18B H18D 110.00 no
C19B C18B H18C 110.00 no
C19B C18B H18D 110.00 no
H18C C18B H18D 108.00 no
C18B C19B H19D 109.00 no
C18B C19B H19E 109.00 no
C18B C19B H19F 109.00 no
H19D C19B H19E 109.00 no
H19D C19B H19F 110.00 no
H19E C19B H19F 109.00 no

loop_
_geom_bond_atom_site_label_1
_geom_bond_atom_site_label_2
_geom_bond_distance
_geom_bond_publ_flag
O1A C9A 1.231(4) no
O2A C17A 1.224(5) no
O3A C17A 1.328(5) no
O3A C18A 1.464(6) no
O4A C15A 1.241(5) no
O1B C9B 1.227(4) no
O2B C17B 1.225(4) no
O3B C17B 1.321(4) no
O3B C18B 1.466(5) no
O4B C15B 1.252(5) no
N1A C1A 1.476(4) no
N1A C8A 1.474(4) no
N1A C9A 1.342(4) no
N2A C11A 1.464(4) no
N2A C15A 1.346(4) no
N2A C10A 1.495(5) no
N1B C1B 1.478(4) no
N1B C8B 1.471(4) no
N1B C9B 1.344(4) no
N2B C10B 1.496(5) no
N2B C11B 1.461(4) no
N2B C15B 1.336(4) no
C1A C2A 1.533(5) no
C1A C15A 1.514(5) no
C2A C3A 1.541(5) no
C3A C4A 1.531(5) no
C3A C8A 1.535(5) no
C4A C5A 1.528(6) no
C5A C6A 1.515(6) no
C6A C7A 1.521(6) no
C7A C8A 1.528(5) no
C9A C10A 1.524(5) no
C10A C16A 1.514(5) no
C11A C17A 1.517(6) no
C11A C12A 1.547(5) no
C12A C13A 1.481(6) no
C13A C14A 1.523(6) no
C18A C19A 1.491(7) no
C1A H1A 1.0000 no
C2A H2B 0.9900 no
C2A H2A 0.9900 no
C3A H3A 1.0000 no
C4A H4B 0.9900 no
C4A H4A 0.9900 no
C5A H5B 0.9900 no
C5A H5A 0.9900 no
C6A H6A 0.9900 no
C6A H6B 0.9900 no
C7A H7B 0.9900 no
C7A H7A 0.9900 no
C8A H8A 1.0000 no
C10A H10A 1.0000 no
C11A H11A 1.0000 no
C12A H12A 0.9900 no
C12A H12B 0.9900 no
C13A H13B 0.9900 no
C13A H13A 0.9900 no
C14A H14A 0.9800 no
C14A H14B 0.9800 no
C14A H14C 0.9800 no
C16A H16C 0.9800 no
C16A H16A 0.9800 no
C16A H16B 0.9800 no
C18A H18B 0.9900 no
C18A H18A 0.9900 no
C19A H19B 0.9800 no
C19A H19C 0.9800 no
C19A H19A 0.9800 no
C1B C2B 1.533(5) no
C1B C15B 1.506(5) no
C2B C3B 1.538(5) no
C3B C4B 1.529(5) no
C3B C8B 1.534(5) no
C4B C5B 1.511(6) no
C5B C6B 1.521(6) no
C6B C7B 1.528(6) no
C7B C8B 1.522(5) no
C9B C10B 1.533(5) no
C10B C16B 1.513(5) no
C11B C12B 1.520(4) no
C11B C17B 1.526(5) no
C12B C13B 1.525(5) no
C13B C14B 1.524(5) no
C18B C19B 1.489(5) no
C1B H1B 1.0000 no
C2B H2C 0.9900 no
C2B H2D 0.9900 no
C3B H3B 1.0000 no
C4B H4C 0.9900 no
C4B H4D 0.9900 no
C5B H5C 0.9900 no
C5B H5D 0.9900 no
C6B H6C 0.9900 no
C6B H6D 0.9900 no
C7B H7C 0.9900 no
C7B H7D 0.9900 no
C8B H8B 1.0000 no
C10B H10B 1.0000 no
C11B H11B 1.0000 no
C12B H12C 0.9900 no
C12B H12D 0.9900 no
C13B H13C 0.9900 no
C13B H13D 0.9900 no
C14B H14D 0.9800 no
C14B H14E 0.9800 no
C14B H14F 0.9800 no
C16B H16D 0.9800 no
C16B H16E 0.9800 no
C16B H16F 0.9800 no
C18B H18C 0.9900 no
C18B H18D 0.9900 no
C19B H19D 0.9800 no
C19B H19E 0.9800 no
C19B H19F 0.9800 no

loop_
_geom_hbond_atom_site_label_D
_geom_hbond_atom_site_label_H
_geom_hbond_atom_site_label_A
_geom_hbond_site_symmetry_A
_geom_hbond_distance_DH
_geom_hbond_distance_HA
_geom_hbond_distance_DA
_geom_hbond_angle_DHA
_geom_hbond_publ_flag
C10A H10A O4B . 1.00 2.22 3.184(4) 161 yes
C10B H10B O4A 1_655 1.00 2.36 3.341(4) 165 yes
C11A H11A O2B 4_656 1.00 2.45 3.297(4) 142 yes
C19B H19E O1B 1_455 0.98 2.54 3.408(5) 148 yes

loop_
_geom_torsion_atom_site_label_1
_geom_torsion_atom_site_label_2
_geom_torsion_atom_site_label_3
_geom_torsion_atom_site_label_4
_geom_torsion
_geom_torsion_publ_flag
C17A O3A C18A C19A 175.7(5) no
C18A O3A C17A O2A 5.6(5) no
C18A O3A C17A C11A 179.9(3) no
C18B O3B C17B O2B 8.9(5) no
C17B O3B C18B C19B 79.2(4) no
C18B O3B C17B C11B -176.1(3) no
C1A N1A C9A O1A 177.9(3) no
C8A N1A C1A C2A 1.3(3) no
C9A N1A C1A C2A -161.9(3) no
C8A N1A C9A O1A 16.6(5) no
C1A N1A C9A C10A -2.8(5) no
C9A N1A C8A C7A 65.4(4) no
C1A N1A C8A C7A -97.4(3) no
C9A N1A C8A C3A -175.2(3) no
C8A N1A C1A C15A 124.2(3) no
C8A N1A C9A C10A -164.1(3) no
C9A N1A C1A C15A -39.0(4) no
C1A N1A C8A C3A 22.0(3) no
C11A N2A C10A C16A 20.2(5) no
C15A N2A C10A C16A -171.8(3) no
C10A N2A C11A C12A 100.0(4) no
C11A N2A C15A O4A -4.9(5) no
C15A N2A C10A C9A -48.1(4) no
C11A N2A C10A C9A 143.9(3) no
C10A N2A C15A C1A 6.5(4) no
C11A N2A C15A C1A 175.1(3) no
C10A N2A C15A O4A -173.5(3) no
C15A N2A C11A C17A 53.4(4) no
C15A N2A C11A C12A -68.2(4) no
C10A N2A C11A C17A -138.4(3) no
C9B N1B C1B C2B -165.1(3) no
C8B N1B C9B O1B 9.8(6) no
C9B N1B C1B C15B -41.1(4) no
C1B N1B C9B O1B 174.8(3) no
C8B N1B C1B C2B 1.6(4) no
C1B N1B C8B C7B -96.9(3) no
C8B N1B C1B C15B 125.6(3) no
C1B N1B C8B C3B 23.6(3) no
C9B N1B C8B C7B 69.2(4) no
C8B N1B C9B C10B -171.3(3) no
C1B N1B C9B C10B -6.3(4) no
C9B N1B C8B C3B -170.3(3) no
C15B N2B C10B C16B -170.8(3) no
C11B N2B C15B C1B 178.9(3) no
C11B N2B C15B O4B -1.3(4) no
C11B N2B C10B C16B 9.6(4) no
C10B N2B C15B O4B 179.0(3) no
C15B N2B C10B C9B -47.2(4) no
C10B N2B C11B C12B 106.7(3) no
C11B N2B C10B C9B 133.1(3) no
C15B N2B C11B C17B 53.1(4) no
C10B N2B C11B C17B -127.3(3) no
C10B N2B C15B C1B -0.8(4) no
C15B N2B C11B C12B -72.9(4) no
C2A C1A C15A O4A -26.9(4) no
C2A C1A C15A N2A 153.1(3) no
N1A C1A C2A C3A -24.1(3) no
N1A C1A C15A N2A 36.3(4) no
N1A C1A C15A O4A -143.6(3) no
C15A C1A C2A C3A -144.4(3) no
C1A C2A C3A C8A 37.6(3) no
C1A C2A C3A C4A 162.6(3) no
C8A C3A C4A C5A 46.1(5) no
C2A C3A C8A C7A 81.5(3) no
C4A C3A C8A C7A -45.3(4) no
C4A C3A C8A N1A -162.8(3) no
C2A C3A C8A N1A -36.0(3) no
C2A C3A C4A C5A -73.5(4) no
C3A C4A C5A C6A -52.8(4) no
C4A C5A C6A C7A 59.0(5) no
C5A C6A C7A C8A -59.6(5) no
C6A C7A C8A C3A 52.4(4) no
C6A C7A C8A N1A 164.9(3) no
O1A C9A C10A C16A -9.6(5) no
N1A C9A C10A C16A 171.0(3) no
N1A C9A C10A N2A 45.2(4) no
O1A C9A C10A N2A -135.5(3) no
N2A C11A C12A C13A -55.8(4) no
N2A C11A C17A O3A 39.4(4) no
C12A C11A C17A O2A -21.4(5) no
C17A C11A C12A C13A -179.1(3) no
N2A C11A C17A O2A -146.3(3) no
C12A C11A C17A O3A 164.3(3) no
C11A C12A C13A C14A 176.7(4) no
N1B C1B C15B O4B -135.4(3) no
N1B C1B C2B C3B -26.1(3) no
C15B C1B C2B C3B -144.9(3) no
N1B C1B C15B N2B 44.4(4) no
C2B C1B C15B N2B 160.6(3) no
C2B C1B C15B O4B -19.2(4) no
C1B C2B C3B C4B 165.1(3) no
C1B C2B C3B C8B 40.8(3) no
C4B C3B C8B N1B -166.3(3) no
C2B C3B C8B N1B -38.9(3) no
C4B C3B C8B C7B -46.9(4) no
C8B C3B C4B C5B 44.9(5) no
C2B C3B C8B C7B 80.5(4) no
C2B C3B C4B C5B -74.2(4) no
C3B C4B C5B C6B -50.7(5) no
C4B C5B C6B C7B 57.8(5) no
C5B C6B C7B C8B -59.9(4) no
C6B C7B C8B C3B 54.7(4) no
C6B C7B C8B N1B 168.0(3) no
O1B C9B C10B N2B -131.3(3) no
N1B C9B C10B N2B 49.8(4) no
N1B C9B C10B C16B 175.5(3) no
O1B C9B C10B C16B -5.6(5) no
N2B C11B C12B C13B -63.7(4) no
C17B C11B C12B C13B 172.2(3) no
N2B C11B C17B O2B -144.0(3) no
N2B C11B C17B O3B 40.8(4) no
C12B C11B C17B O2B -18.1(4) no
C12B C11B C17B O3B 166.7(3) no
C11B C12B C13B C14B 172.5(4) no
